data_1531572
loop_
_publ_author_name
'Ijjaali, I.'
'Haynes, C.L.'
'Ibers, J.A.'
'McFarland, A.D.'
'van Duyne, R.P.'

_publ_section_title
;
 Synthesis, structure and optical properties of the new lanthanum copper
 oxysulfide La3 Cu O2 S3
;
_journal_name_full 'Journal of Solid State Chemistry'
_journal_page_first 257
_journal_page_last 260
_journal_volume 172
_journal_year 2003
_chemical_formula_sum 'Cu La3 O2 S3'
_chemical_name_systematic 'La3 Cu O2 S3'
_space_group_IT_number 62
_symmetry_space_group_name_Hall '-P 2ac 2n'
_symmetry_space_group_name_H-M 'P n m a'
_cell_angle_alpha 90
_cell_angle_beta 90
_cell_angle_gamma 90
_cell_formula_units_Z 4
_cell_length_a 14.0318
_cell_length_b 3.9342
_cell_length_c 12.5212
_cell_volume 691.219
_citation_journal_id_ASTM JSSCBI
_cod_data_source_file Ijjaali_JSSCBI_2003_1534.cif
_cod_data_source_block Cu1La3O2S3
_cod_original_cell_volume 691.2192
_cod_original_formula_sum 'Cu1 La3 O2 S3'
_cod_database_code 1531572

loop_
_symmetry_equiv_pos_as_xyz
x,y,z
-x+1/2,-y,z+1/2
x+1/2,-y+1/2,-z+1/2
-x,y+1/2,-z
-x,-y,-z
x-1/2,y,-z-1/2
-x-1/2,y-1/2,z-1/2
x,-y-1/2,z

loop_
_atom_site_label
_atom_site_type_symbol
_atom_site_fract_x
_atom_site_fract_y
_atom_site_fract_z
_atom_site_occupancy
_atom_site_U_iso_or_equiv
Cu1 Cu+1 0.08592 0.25 0.67155 1 0.0
O1 O-2 0.073 0.25 0.0071 1 0.0
S2 S-2 0.4136 0.25 0.0666 1 0.0
La2 La+3 0.20765 0.25 0.11266 1 0.0
S3 S-2 0.4441 0.25 0.7339 1 0.0
La3 La+3 0.42251 0.25 0.40037 1 0.0
La1 La+3 0.13201 0.25 0.40327 1 0.0
S1 S-2 0.2195 0.25 0.79 1 0.0
O2 O-2 0.2711 0.25 0.5072 1 0.0
